data_2221301
loop_
_publ_author_name
'Ravindran Durai Nayagam, B.'
'Jebas, Samuel Robinson'
'Daisy, Caroline'
'Schollmeyer, Dieter'

_publ_section_title 1,1'-[2,3,5,6-Tetramethyl-<i>p</i>-phenylenebis(methyleneoxy)]di-1<i>H</i>-benzotriazole
_journal_coeditor_code BT2912
_journal_issue 4
_journal_name_full 'Acta Crystallographica Section E'
_journal_page_first o918
_journal_paper_doi 10.1107/S1600536809010782
_journal_volume 65
_journal_year 2009
_chemical_formula_iupac 'C24 H24 N6 O2'
_chemical_formula_moiety 'C24 H24 N6 O2'
_chemical_formula_sum 'C24 H24 N6 O2'
_chemical_formula_weight 428.49
_chemical_name_systematic 1,1'-[2,3,5,6-Tetramethyl-<i>p</i>-phenylenebis(methyleneoxy)]di-1<i>H</i>-benzotriazole
_space_group_IT_number 14
_symmetry_cell_setting monoclinic
_symmetry_space_group_name_Hall '-P 2ybc'
_symmetry_space_group_name_H-M 'P 1 21/c 1'
_atom_sites_solution_hydrogens geom
_atom_sites_solution_primary direct
_atom_sites_solution_secondary difmap
_audit_creation_method SHELXL-97
_cell_angle_alpha 90.00
_cell_angle_beta 110.770(3)
_cell_angle_gamma 90.00
_cell_formula_units_Z 2
_cell_length_a 9.3895(6)
_cell_length_b 7.5960(2)
_cell_length_c 15.7471(13)
_cell_measurement_reflns_used 25
_cell_measurement_temperature 193(2)
_cell_measurement_theta_max 70
_cell_measurement_theta_min 65
_cell_volume 1050.13(11)
_computing_cell_refinement 'CAD-4 EXPRESS (Enraf--Nonius, 1994)'
_computing_data_collection 'CAD-4 EXPRESS (Enraf--Nonius, 1994)'
_computing_data_reduction 'CORINC (Draeger & Gattow, 1971)'
_computing_molecular_graphics 'SHELXTL (Sheldrick, 2008)'
_computing_publication_material
;
SHELXTL (Sheldrick, 2008) and PLATON (Spek, 2009)
;
_computing_structure_refinement 'SHELXL97 (Sheldrick, 2008)'
_computing_structure_solution 'SHELXS97 (Sheldrick, 2008)'
_diffrn_ambient_temperature 193(2)
_diffrn_measured_fraction_theta_full 0.999
_diffrn_measured_fraction_theta_max 0.999
_diffrn_measurement_device '\k-geometry diffractometer'
_diffrn_measurement_device_type 'Enraf--Nonius CAD-4'
_diffrn_measurement_method \w/2\q
_diffrn_radiation_monochromator graphite
_diffrn_radiation_type CuK\a
_diffrn_radiation_wavelength 1.54178
_diffrn_reflns_av_R_equivalents 0.0264
_diffrn_reflns_av_sigmaI/netI 0.0160
_diffrn_reflns_limit_h_max 10
_diffrn_reflns_limit_h_min -11
_diffrn_reflns_limit_k_max 9
_diffrn_reflns_limit_k_min 0
_diffrn_reflns_limit_l_max 19
_diffrn_reflns_limit_l_min 0
_diffrn_reflns_number 2075
_diffrn_reflns_theta_full 69.95
_diffrn_reflns_theta_max 69.95
_diffrn_reflns_theta_min 5.04
_diffrn_standards_decay_% 1
_diffrn_standards_interval_time 60
_diffrn_standards_number 3
_exptl_absorpt_coefficient_mu 0.727
_exptl_absorpt_correction_T_max 0.8730
_exptl_absorpt_correction_T_min 0.7071
_exptl_absorpt_correction_type psi-scan
_exptl_absorpt_process_details '(CORINC; Draeger & Gattow, 1971)'
_exptl_crystal_colour colourless
_exptl_crystal_density_diffrn 1.355
_exptl_crystal_density_method 'not measured'
_exptl_crystal_description block
_exptl_crystal_F_000 452
_exptl_crystal_size_max 0.51
_exptl_crystal_size_mid 0.26
_exptl_crystal_size_min 0.19
_refine_diff_density_max 0.315
_refine_diff_density_min -0.330
_refine_ls_extinction_method none
_refine_ls_goodness_of_fit_ref 1.101
_refine_ls_hydrogen_treatment constr
_refine_ls_matrix_type full
_refine_ls_number_parameters 147
_refine_ls_number_reflns 1996
_refine_ls_number_restraints 0
_refine_ls_restrained_S_all 1.101
_refine_ls_R_factor_all 0.0533
_refine_ls_R_factor_gt 0.0519
_refine_ls_shift/su_max 0.000
_refine_ls_shift/su_mean 0.000
_refine_ls_structure_factor_coef Fsqd
_refine_ls_weighting_details 'calc w=1/[\s^2^(Fo^2^)+(0.0832P)^2^+0.5P] where P=(Fo^2^+2Fc^2^)/3'
_refine_ls_weighting_scheme calc
_refine_ls_wR_factor_obs 0.1450
_refine_ls_wR_factor_ref 0.1465
_reflns_number_gt 1905
_reflns_number_total 1996
_reflns_threshold_expression I>2\s(I)
_cod_data_source_file bt2912.cif
_cod_data_source_block I
_cod_original_sg_symbol_H-M 'P 21/c'
_cod_database_code 2221301
_cod_database_fobs_code 2221301

loop_
_symmetry_equiv_pos_as_xyz
'x, y, z'
'-x, y+1/2, -z+1/2'
'-x, -y, -z'
'x, -y-1/2, z-1/2'

loop_
_atom_site_type_symbol
_atom_site_label
_atom_site_fract_x
_atom_site_fract_y
_atom_site_fract_z
_atom_site_U_iso_or_equiv
_atom_site_adp_type
_atom_site_calc_flag
_atom_site_refinement_flags
_atom_site_occupancy
_atom_site_disorder_assembly
_atom_site_disorder_group
N N1 0.25022(16) -0.07614(18) 0.47932(9) 0.0302(3) Uani d . 1 . .
N N2 0.17398(19) -0.1201(2) 0.53429(10) 0.0385(4) Uani d . 1 . .
N N3 0.08837(19) -0.2555(2) 0.49841(11) 0.0408(4) Uani d . 1 . .
C C4 0.10897(19) -0.2985(2) 0.41828(12) 0.0317(4) Uani d . 1 . .
C C5 0.0438(2) -0.4308(2) 0.35473(14) 0.0396(4) Uani d . 1 . .
H H5 -0.0276 -0.5118 0.3627 0.047 Uiso calc R 1 . .
C C6 0.0873(2) -0.4389(3) 0.28015(13) 0.0408(5) Uani d . 1 . .
H H6 0.0438 -0.5264 0.2353 0.049 Uiso calc R 1 . .
C C7 0.1948(2) -0.3209(2) 0.26842(12) 0.0380(4) Uani d . 1 . .
H H7 0.2212 -0.3309 0.2157 0.046 Uiso calc R 1 . .
C C8 0.26238(19) -0.1922(2) 0.33068(12) 0.0321(4) Uani d . 1 . .
H H8 0.3367 -0.1146 0.3235 0.039 Uiso calc R 1 . .
C C9 0.21514(17) -0.1820(2) 0.40554(11) 0.0270(4) Uani d . 1 . .
O O10 0.34983(13) 0.06259(15) 0.50086(8) 0.0317(3) Uani d . 1 . .
C C11 0.27184(18) 0.2246(2) 0.45748(11) 0.0296(4) Uani d . 1 . .
H H11A 0.1907 0.2561 0.4812 0.036 Uiso calc R 1 . .
H H11B 0.2253 0.2087 0.3909 0.036 Uiso calc R 1 . .
C C12 0.39164(17) 0.3661(2) 0.48003(10) 0.0248(4) Uani d . 1 . .
C C13 0.47071(18) 0.3997(2) 0.42060(10) 0.0259(4) Uani d . 1 . .
C C14 0.42305(17) 0.4639(2) 0.55983(10) 0.0255(4) Uani d . 1 . .
C C15 0.4428(2) 0.2893(2) 0.33658(12) 0.0381(4) Uani d . 1 . .
H H15A 0.3797 0.3554 0.2830 0.057 Uiso calc R 1 . .
H H15B 0.3901 0.1806 0.3416 0.057 Uiso calc R 1 . .
H H15C 0.5404 0.2601 0.3305 0.057 Uiso calc R 1 . .
C C16 0.3446(2) 0.4206(3) 0.62620(13) 0.0397(5) Uani d . 1 . .
H H16A 0.4183 0.4283 0.6884 0.060 Uiso calc R 1 . .
H H16B 0.3032 0.3009 0.6147 0.060 Uiso calc R 1 . .
H H16C 0.2616 0.5044 0.6185 0.060 Uiso calc R 1 . .

loop_
_atom_site_aniso_label
_atom_site_aniso_U_11
_atom_site_aniso_U_22
_atom_site_aniso_U_33
_atom_site_aniso_U_12
_atom_site_aniso_U_13
_atom_site_aniso_U_23
N1 0.0380(7) 0.0273(7) 0.0337(7) -0.0030(6) 0.0229(6) 0.0022(5)
N2 0.0543(9) 0.0351(8) 0.0403(8) -0.0001(7) 0.0344(7) 0.0050(6)
N3 0.0532(9) 0.0338(8) 0.0513(9) -0.0041(7) 0.0383(8) 0.0039(7)
C4 0.0330(8) 0.0285(8) 0.0417(9) 0.0010(6) 0.0231(7) 0.0057(7)
C5 0.0331(9) 0.0320(9) 0.0582(12) -0.0044(7) 0.0219(8) -0.0012(8)
C6 0.0381(10) 0.0375(10) 0.0450(10) 0.0005(7) 0.0124(8) -0.0077(8)
C7 0.0462(10) 0.0399(10) 0.0335(9) 0.0059(8) 0.0208(8) 0.0008(7)
C8 0.0380(9) 0.0308(9) 0.0360(9) 0.0012(7) 0.0234(7) 0.0045(7)
C9 0.0304(8) 0.0251(8) 0.0304(8) 0.0025(6) 0.0170(6) 0.0044(6)
O10 0.0343(6) 0.0260(6) 0.0382(7) -0.0022(5) 0.0170(5) 0.0013(5)
C11 0.0316(8) 0.0272(8) 0.0344(8) 0.0003(6) 0.0171(7) 0.0021(6)
C12 0.0304(7) 0.0243(8) 0.0253(7) 0.0010(6) 0.0170(6) 0.0016(6)
C13 0.0354(8) 0.0266(8) 0.0223(7) 0.0033(6) 0.0184(6) 0.0001(6)
C14 0.0325(8) 0.0284(8) 0.0241(7) 0.0040(6) 0.0204(6) 0.0037(6)
C15 0.0540(11) 0.0389(10) 0.0312(9) -0.0041(8) 0.0272(8) -0.0091(7)
C16 0.0553(11) 0.0421(10) 0.0386(9) -0.0027(8) 0.0375(9) 0.0024(8)

loop_
_atom_type_symbol
_atom_type_description
_atom_type_scat_dispersion_real
_atom_type_scat_dispersion_imag
_atom_type_scat_source
C C 0.0181 0.0091 'International Tables Vol C Tables 4.2.6.8 and 6.1.1.4'
H H 0.0000 0.0000 'International Tables Vol C Tables 4.2.6.8 and 6.1.1.4'
N N 0.0311 0.0180 'International Tables Vol C Tables 4.2.6.8 and 6.1.1.4'
O O 0.0492 0.0322 'International Tables Vol C Tables 4.2.6.8 and 6.1.1.4'

loop_
_geom_angle_atom_site_label_1
_geom_angle_atom_site_label_2
_geom_angle_atom_site_label_3
_geom_angle_site_symmetry_1
_geom_angle_site_symmetry_3
_geom_angle
_geom_angle_publ_flag
N2 N1 C9 . . 112.41(14) ?
N2 N1 O10 . . 120.24(13) ?
C9 N1 O10 . . 127.34(13) ?
N3 N2 N1 . . 107.67(14) ?
N2 N3 C4 . . 108.54(14) ?
N3 C4 C5 . . 131.05(16) ?
N3 C4 C9 . . 108.58(15) ?
C5 C4 C9 . . 120.37(16) ?
C6 C5 C4 . . 117.17(16) ?
C6 C5 H5 . . 121.4 ?
C4 C5 H5 . . 121.4 ?
C5 C6 C7 . . 121.79(17) ?
C5 C6 H6 . . 119.1 ?
C7 C6 H6 . . 119.1 ?
C8 C7 C6 . . 122.08(16) ?
C8 C7 H7 . . 119.0 ?
C6 C7 H7 . . 119.0 ?
C7 C8 C9 . . 115.90(15) ?
C7 C8 H8 . . 122.1 ?
C9 C8 H8 . . 122.1 ?
N1 C9 C4 . . 102.80(14) ?
N1 C9 C8 . . 134.53(15) ?
C4 C9 C8 . . 122.67(16) ?
N1 O10 C11 . . 110.19(11) ?
O10 C11 C12 . . 106.29(12) ?
O10 C11 H11A . . 110.5 ?
C12 C11 H11A . . 110.5 ?
O10 C11 H11B . . 110.5 ?
C12 C11 H11B . . 110.5 ?
H11A C11 H11B . . 108.7 ?
C14 C12 C13 . . 120.49(15) ?
C14 C12 C11 . . 119.57(14) ?
C13 C12 C11 . . 119.94(14) ?
C14 C13 C12 3_666 . 119.49(14) ?
C14 C13 C15 3_666 . 119.67(14) ?
C12 C13 C15 . . 120.84(15) ?
C13 C14 C12 3_666 . 119.98(13) ?
C13 C14 C16 3_666 . 119.62(14) ?
C12 C14 C16 . . 120.38(15) ?
C13 C15 H15A . . 109.5 ?
C13 C15 H15B . . 109.5 ?
H15A C15 H15B . . 109.5 ?
C13 C15 H15C . . 109.5 ?
H15A C15 H15C . . 109.5 ?
H15B C15 H15C . . 109.5 ?
C14 C16 H16A . . 109.5 ?
C14 C16 H16B . . 109.5 ?
H16A C16 H16B . . 109.5 ?
C14 C16 H16C . . 109.5 ?
H16A C16 H16C . . 109.5 ?
H16B C16 H16C . . 109.5 ?

loop_
_geom_bond_atom_site_label_1
_geom_bond_atom_site_label_2
_geom_bond_site_symmetry_2
_geom_bond_distance
_geom_bond_publ_flag
N1 N2 . 1.3465(18) ?
N1 C9 . 1.354(2) ?
N1 O10 . 1.3694(17) ?
N2 N3 . 1.304(2) ?
N3 C4 . 1.382(2) ?
C4 C5 . 1.397(3) ?
C4 C9 . 1.400(2) ?
C5 C6 . 1.375(3) ?
C5 H5 . 0.9500 ?
C6 C7 . 1.410(3) ?
C6 H6 . 0.9500 ?
C7 C8 . 1.370(3) ?
C7 H7 . 0.9500 ?
C8 C9 . 1.401(2) ?
C8 H8 . 0.9500 ?
O10 C11 . 1.4707(19) ?
C11 C12 . 1.504(2) ?
C11 H11A . 0.9900 ?
C11 H11B . 0.9900 ?
C12 C14 . 1.399(2) ?
C12 C13 . 1.409(2) ?
C13 C14 3_666 1.394(2) ?
C13 C15 . 1.509(2) ?
C14 C13 3_666 1.394(2) ?
C14 C16 . 1.5129(19) ?
C15 H15A . 0.9800 ?
C15 H15B . 0.9800 ?
C15 H15C . 0.9800 ?
C16 H16A . 0.9800 ?
C16 H16B . 0.9800 ?
C16 H16C . 0.9800 ?

loop_
_geom_hbond_atom_site_label_D
_geom_hbond_atom_site_label_H
_geom_hbond_atom_site_label_A
_geom_hbond_site_symmetry_A
_geom_hbond_distance_DH
_geom_hbond_distance_HA
_geom_hbond_distance_DA
_geom_hbond_angle_DHA
C6 H6 Cg2 2_545 0.95 2.82 3.700(2) 154

loop_
_geom_torsion_atom_site_label_1
_geom_torsion_atom_site_label_2
_geom_torsion_atom_site_label_3
_geom_torsion_atom_site_label_4
_geom_torsion_site_symmetry_1
_geom_torsion_site_symmetry_2
_geom_torsion_site_symmetry_3
_geom_torsion_site_symmetry_4
_geom_torsion
_geom_torsion_publ_flag
C9 N1 N2 N3 . . . . 0.3(2) ?
O10 N1 N2 N3 . . . . -179.78(14) ?
N1 N2 N3 C4 . . . . -0.5(2) ?
N2 N3 C4 C5 . . . . -179.59(18) ?
N2 N3 C4 C9 . . . . 0.5(2) ?
N3 C4 C5 C6 . . . . 179.40(18) ?
C9 C4 C5 C6 . . . . -0.7(3) ?
C4 C5 C6 C7 . . . . 0.9(3) ?
C5 C6 C7 C8 . . . . 0.3(3) ?
C6 C7 C8 C9 . . . . -1.6(3) ?
N2 N1 C9 C4 . . . . -0.03(18) ?
O10 N1 C9 C4 . . . . -179.88(14) ?
N2 N1 C9 C8 . . . . -179.42(18) ?
O10 N1 C9 C8 . . . . 0.7(3) ?
N3 C4 C9 N1 . . . . -0.29(18) ?
C5 C4 C9 N1 . . . . 179.80(15) ?
N3 C4 C9 C8 . . . . 179.20(15) ?
C5 C4 C9 C8 . . . . -0.7(3) ?
C7 C8 C9 N1 . . . . -178.85(17) ?
C7 C8 C9 C4 . . . . 1.9(2) ?
N2 N1 O10 C11 . . . . -92.95(16) ?
C9 N1 O10 C11 . . . . 86.90(18) ?
N1 O10 C11 C12 . . . . -176.52(11) ?
O10 C11 C12 C14 . . . . -88.45(17) ?
O10 C11 C12 C13 . . . . 91.90(16) ?
C14 C12 C13 C14 . . . 3_666 -2.3(3) ?
C11 C12 C13 C14 . . . 3_666 177.30(13) ?
C14 C12 C13 C15 . . . . 177.14(15) ?
C11 C12 C13 C15 . . . . -3.2(2) ?
C13 C12 C14 C13 . . . 3_666 2.4(3) ?
C11 C12 C14 C13 . . . 3_666 -177.29(13) ?
C13 C12 C14 C16 . . . . -176.44(15) ?
C11 C12 C14 C16 . . . . 3.9(2) ?
